data_7117605
loop_
_publ_author_name
'Doistau, Benjamin'
'Cantin, Jean-Louis'
'Chamoreau, Lise-Marie'
'Marvaud, Val\'erie'
'Hasenknopf, Bernold'
'Vives, Guillaume'

_publ_section_title
;
 Mechanical switching of magnetic interaction by tweezers-type complex.
;
_journal_issue 65
_journal_name_full 'Chemical communications (Cambridge, England)'
_journal_page_first 12916
_journal_page_last 12919
_journal_paper_doi 10.1039/c5cc04980f
_journal_volume 51
_journal_year 2015
_chemical_formula_moiety 'C38 H46 Cu N2 O2, C2 H3 N'
_chemical_formula_sum 'C40 H49 Cu N3 O2'
_chemical_formula_weight 667.36
_space_group_crystal_system monoclinic
_space_group_IT_number 14
_space_group_name_Hall '-P 2ybc'
_space_group_name_H-M_alt 'P 1 21/c 1'
_symmetry_space_group_name_Hall '-P 2ybc'
_symmetry_space_group_name_H-M 'P 1 21/c 1'
_atom_sites_solution_hydrogens geom
_atom_sites_solution_primary iterative
_atom_sites_solution_secondary difmap
_audit_creation_method SHELXL
_audit_update_record
;
2015-03-04 deposited with the CCDC.
2015-07-08 downloaded from the CCDC.
;
_cell_angle_alpha 90
_cell_angle_beta 107.4200(10)
_cell_angle_gamma 90
_cell_formula_units_Z 8
_cell_length_a 14.9821(3)
_cell_length_b 27.9247(7)
_cell_length_c 18.0471(4)
_cell_measurement_reflns_used 9961
_cell_measurement_temperature 200(1)
_cell_measurement_theta_max 66.57
_cell_measurement_theta_min 3.38
_cell_volume 7204.1(3)
_computing_cell_refinement 'Bruker SAINT'
_computing_data_collection 'Bruker APEX2'
_computing_data_reduction 'Bruker SAINT'
_computing_publication_material 'WinGX publication routines (Farrugia, 1999)'
_computing_structure_refinement 'SHELXL-2013 (Sheldrick, 2013)'
_computing_structure_solution 'SUPERFLIP (Palatinus, Chapuis, 2007)'
_diffrn_ambient_temperature 200(1)
_diffrn_detector_area_resol_mean 8.3333
_diffrn_measured_fraction_theta_full 0.996
_diffrn_measured_fraction_theta_max 0.996
_diffrn_measurement_device_type 'Bruker APEX-II CCD'
_diffrn_measurement_method '\f and \w scans'
_diffrn_radiation_source micro-source
_diffrn_radiation_type CuK\a
_diffrn_radiation_wavelength 1.54178
_diffrn_reflns_av_R_equivalents 0.0166
_diffrn_reflns_av_unetI/netI 0.0144
_diffrn_reflns_laue_measured_fraction_full 0.996
_diffrn_reflns_laue_measured_fraction_max 0.996
_diffrn_reflns_limit_h_max 17
_diffrn_reflns_limit_h_min -13
_diffrn_reflns_limit_k_max 33
_diffrn_reflns_limit_k_min -32
_diffrn_reflns_limit_l_max 21
_diffrn_reflns_limit_l_min -21
_diffrn_reflns_number 50720
_diffrn_reflns_point_group_measured_fraction_full 0.996
_diffrn_reflns_point_group_measured_fraction_max 0.996
_diffrn_reflns_theta_full 66.500
_diffrn_reflns_theta_max 66.581
_diffrn_reflns_theta_min 3.015
_exptl_absorpt_coefficient_mu 1.135
_exptl_absorpt_correction_T_max 0.753
_exptl_absorpt_correction_T_min 0.482
_exptl_absorpt_correction_type multi-scan
_exptl_absorpt_process_details
; 
R.H. Blessing, Acta Cryst. (1995), A51, 33-38
;
_exptl_crystal_colour red
_exptl_crystal_density_diffrn 1.231
_exptl_crystal_density_method 'not measured'
_exptl_crystal_description prism
_exptl_crystal_F_000 2840
_exptl_crystal_size_max 0.5
_exptl_crystal_size_mid 0.15
_exptl_crystal_size_min 0.1
_refine_diff_density_max 0.738
_refine_diff_density_min -0.437
_refine_diff_density_rms 0.048
_refine_ls_extinction_method none
_refine_ls_goodness_of_fit_ref 1.030
_refine_ls_hydrogen_treatment constr
_refine_ls_matrix_type full
_refine_ls_number_parameters 855
_refine_ls_number_reflns 12681
_refine_ls_number_restraints 0
_refine_ls_restrained_S_all 1.030
_refine_ls_R_factor_all 0.0380
_refine_ls_R_factor_gt 0.0365
_refine_ls_shift/su_max 0.001
_refine_ls_shift/su_mean 0.000
_refine_ls_structure_factor_coef Fsqd
_refine_ls_weighting_details 'w=1/[\s^2^(Fo^2^)+(0.0557P)^2^+4.2909P] where P=(Fo^2^+2Fc^2^)/3'
_refine_ls_weighting_scheme calc
_refine_ls_wR_factor_gt 0.1028
_refine_ls_wR_factor_ref 0.1042
_reflns_number_gt 12053
_reflns_number_total 12681
_reflns_threshold_expression 'I > 2\s(I)'
_cod_data_source_file c5cc04980f2.cif
_cod_data_source_block bd165
_cod_database_code 7117605
_shelx_space_group_comment
;
The symmetry employed for this shelxl refinement is uniquely defined
by the following loop, which should always be used as a source of
symmetry information in preference to the above space-group names.
They are only intended as comments.
;
_shelxl_version_number 2013-4

loop_
_space_group_symop_operation_xyz
'x, y, z'
'-x, y+1/2, -z+1/2'
'-x, -y, -z'
'x, -y-1/2, z-1/2'

loop_
_atom_site_label
_atom_site_type_symbol
_atom_site_fract_x
_atom_site_fract_y
_atom_site_fract_z
_atom_site_U_iso_or_equiv
_atom_site_adp_type
_atom_site_occupancy
_atom_site_site_symmetry_order
_atom_site_calc_flag
_atom_site_refinement_flags_posn
_atom_site_refinement_flags_adp
Cu1 Cu 0.65481(2) 0.52635(2) 0.10293(2) 0.02787(8) Uani 1 1 d . .
Cu2 Cu 0.12908(2) 0.55294(2) 0.09748(2) 0.03011(8) Uani 1 1 d . .
O1 O 0.64017(9) 0.59290(4) 0.10915(7) 0.0342(3) Uani 1 1 d . .
O2 O 0.69151(9) 0.52263(4) 0.21259(7) 0.0349(3) Uani 1 1 d . .
O3 O 0.08159(9) 0.60805(5) 0.13338(7) 0.0367(3) Uani 1 1 d . .
O4 O 0.21132(9) 0.54298(5) 0.19877(7) 0.0364(3) Uani 1 1 d . .
N1 N 0.59817(10) 0.52535(5) -0.00883(8) 0.0276(3) Uani 1 1 d . .
N2 N 0.68675(10) 0.46075(5) 0.09017(8) 0.0285(3) Uani 1 1 d . .
N3 N 0.05531(10) 0.56295(5) -0.00963(8) 0.0310(3) Uani 1 1 d . .
N4 N 0.16796(10) 0.49455(5) 0.05723(8) 0.0300(3) Uani 1 1 d . .
N5 N 0.1173(2) 0.65793(9) -0.12732(17) 0.0813(7) Uani 1 1 d . .
N6 N 0.1621(3) 0.33526(13) 0.2406(2) 0.1219(14) Uani 1 1 d . .
C1 C 0.59058(12) 0.62206(6) 0.05711(10) 0.0301(4) Uani 1 1 d . .
C2 C 0.58372(12) 0.67133(6) 0.07790(10) 0.0321(4) Uani 1 1 d . .
C3 C 0.63899(13) 0.68878(6) 0.15942(11) 0.0370(4) Uani 1 1 d . .
C4 C 0.60486(15) 0.66316(8) 0.22147(11) 0.0434(5) Uani 1 1 d . .
H4A H 0.5387 0.6707 0.2134 0.065 Uiso 1 1 calc R U
H4B H 0.6419 0.6740 0.2732 0.065 Uiso 1 1 calc R U
H4C H 0.6122 0.6285 0.2173 0.065 Uiso 1 1 calc R U
C5 C 0.74400(14) 0.67964(7) 0.17447(13) 0.0447(5) Uani 1 1 d . .
H5A H 0.7555 0.6451 0.1752 0.067 Uiso 1 1 calc R U
H5B H 0.7789 0.6935 0.2247 0.067 Uiso 1 1 calc R U
H5C H 0.7645 0.6945 0.1331 0.067 Uiso 1 1 calc R U
C6 C 0.62626(18) 0.74255(8) 0.16867(14) 0.0567(6) Uani 1 1 d . .
H6A H 0.6464 0.7600 0.1293 0.085 Uiso 1 1 calc R U
H6B H 0.6641 0.7527 0.2205 0.085 Uiso 1 1 calc R U
H6C H 0.5602 0.7494 0.1621 0.085 Uiso 1 1 calc R U
C7 C 0.52681(13) 0.70111(6) 0.02345(11) 0.0355(4) Uani 1 1 d . .
H7 H 0.5228 0.7336 0.0376 0.043 Uiso 1 1 calc R U
C8 C 0.47354(12) 0.68699(7) -0.05238(11) 0.0343(4) Uani 1 1 d . .
C9 C 0.41005(13) 0.72425(7) -0.10609(12) 0.0392(4) Uani 1 1 d . .
C10 C 0.47004(17) 0.76121(9) -0.13150(15) 0.0587(6) Uani 1 1 d . .
H10A H 0.5089 0.7451 -0.1590 0.088 Uiso 1 1 calc R U
H10B H 0.5104 0.7777 -0.0857 0.088 Uiso 1 1 calc R U
H10C H 0.4294 0.7846 -0.1661 0.088 Uiso 1 1 calc R U
C11 C 0.34985(17) 0.74932(9) -0.06217(14) 0.0595(6) Uani 1 1 d . .
H11A H 0.3901 0.7684 -0.0196 0.089 Uiso 1 1 calc R U
H11B H 0.3166 0.7252 -0.0410 0.089 Uiso 1 1 calc R U
H11C H 0.3044 0.7703 -0.0979 0.089 Uiso 1 1 calc R U
C12 C 0.34424(16) 0.70110(8) -0.17851(13) 0.0541(6) Uani 1 1 d . .
H12A H 0.3037 0.7257 -0.2103 0.081 Uiso 1 1 calc R U
H12B H 0.3057 0.6770 -0.1631 0.081 Uiso 1 1 calc R U
H12C H 0.3810 0.6858 -0.2086 0.081 Uiso 1 1 calc R U
C13 C 0.48337(12) 0.64083(7) -0.07311(10) 0.0332(4) Uani 1 1 d . .
H13 H 0.4500 0.6305 -0.1240 0.040 Uiso 1 1 calc R U
C14 C 0.54238(12) 0.60756(6) -0.02060(10) 0.0299(4) Uani 1 1 d . .
C15 C 0.55081(12) 0.56094(6) -0.04924(10) 0.0301(4) Uani 1 1 d . .
H15 H 0.5192 0.5551 -0.1025 0.036 Uiso 1 1 calc R U
C16 C 0.60759(12) 0.48035(6) -0.04180(10) 0.0284(3) Uani 1 1 d . .
C17 C 0.57146(13) 0.46809(7) -0.11981(10) 0.0332(4) Uani 1 1 d . .
H17 H 0.5364 0.4909 -0.1560 0.040 Uiso 1 1 calc R U
C18 C 0.58622(13) 0.42308(7) -0.14489(10) 0.0358(4) Uani 1 1 d . .
H18 H 0.5602 0.4149 -0.1981 0.043 Uiso 1 1 calc R U
C19 C 0.63917(13) 0.38922(6) -0.09279(10) 0.0335(4) Uani 1 1 d . .
C20 C 0.65497(14) 0.34175(7) -0.11982(11) 0.0404(4) Uani 1 1 d . .
C21 C 0.66532(18) 0.30385(9) -0.14233(14) 0.0571(6) Uani 1 1 d . .
H21 H 0.6738 0.2728 -0.1608 0.068 Uiso 1 1 calc R U
C22 C 0.67527(13) 0.40099(6) -0.01464(10) 0.0327(4) Uani 1 1 d . .
H22 H 0.7112 0.3782 0.0210 0.039 Uiso 1 1 calc R U
C23 C 0.65897(12) 0.44599(6) 0.01159(10) 0.0284(3) Uani 1 1 d . .
C24 C 0.73311(12) 0.43294(6) 0.14692(10) 0.0306(4) Uani 1 1 d . .
H24 H 0.7525 0.4027 0.1331 0.037 Uiso 1 1 calc R U
C25 C 0.75719(12) 0.44381(6) 0.22745(10) 0.0299(4) Uani 1 1 d . .
C26 C 0.80550(13) 0.40737(6) 0.27890(10) 0.0333(4) Uani 1 1 d . .
H26 H 0.8221 0.3787 0.2579 0.040 Uiso 1 1 calc R U
C27 C 0.82863(13) 0.41242(6) 0.35758(10) 0.0336(4) Uani 1 1 d . .
C28 C 0.87934(15) 0.37354(7) 0.41510(11) 0.0436(5) Uani 1 1 d . .
C29 C 0.9069(2) 0.33102(9) 0.37452(14) 0.0631(7) Uani 1 1 d . .
H29A H 0.8505 0.3162 0.3398 0.095 Uiso 1 1 calc R U
H29B H 0.9404 0.3076 0.4133 0.095 Uiso 1 1 calc R U
H29C H 0.9475 0.3418 0.3442 0.095 Uiso 1 1 calc R U
C30 C 0.9678(2) 0.39453(10) 0.47177(18) 0.0902(11) Uani 1 1 d . .
H30A H 1.0008 0.3695 0.5076 0.135 Uiso 1 1 calc R U
H30B H 0.9507 0.4206 0.5012 0.135 Uiso 1 1 calc R U
H30C H 1.0087 0.4069 0.4428 0.135 Uiso 1 1 calc R U
C31 C 0.8150(2) 0.35594(10) 0.46098(17) 0.0794(9) Uani 1 1 d . .
H31A H 0.7619 0.3386 0.4262 0.119 Uiso 1 1 calc R U
H31B H 0.7918 0.3834 0.4836 0.119 Uiso 1 1 calc R U
H31C H 0.8498 0.3345 0.5026 0.119 Uiso 1 1 calc R U
C32 C 0.80415(13) 0.45612(6) 0.38591(10) 0.0332(4) Uani 1 1 d . .
H32 H 0.8193 0.4599 0.4406 0.040 Uiso 1 1 calc R U
C33 C 0.75984(12) 0.49362(6) 0.33978(10) 0.0304(4) Uani 1 1 d . .
C34 C 0.73981(14) 0.54131(7) 0.37454(10) 0.0371(4) Uani 1 1 d . .
C35 C 0.79106(16) 0.58226(7) 0.34724(12) 0.0451(5) Uani 1 1 d . .
H35A H 0.7799 0.6124 0.3708 0.068 Uiso 1 1 calc R U
H35B H 0.7676 0.5849 0.2905 0.068 Uiso 1 1 calc R U
H35C H 0.8583 0.5755 0.3630 0.068 Uiso 1 1 calc R U
C36 C 0.63410(16) 0.55108(7) 0.35013(13) 0.0475(5) Uani 1 1 d . .
H36A H 0.6026 0.5255 0.3698 0.071 Uiso 1 1 calc R U
H36B H 0.6098 0.5521 0.2933 0.071 Uiso 1 1 calc R U
H36C H 0.6224 0.5819 0.3716 0.071 Uiso 1 1 calc R U
C37 C 0.7749(2) 0.54092(9) 0.46343(12) 0.0617(7) Uani 1 1 d . .
H37A H 0.7636 0.5723 0.4833 0.093 Uiso 1 1 calc R U
H37B H 0.8421 0.5340 0.4807 0.093 Uiso 1 1 calc R U
H37C H 0.7415 0.5162 0.4832 0.093 Uiso 1 1 calc R U
C38 C 0.73414(12) 0.48785(6) 0.25718(10) 0.0291(3) Uani 1 1 d . .
C39 C 0.01976(12) 0.63872(6) 0.09462(10) 0.0313(4) Uani 1 1 d . .
C40 C -0.00418(12) 0.67940(6) 0.13365(10) 0.0326(4) Uani 1 1 d . .
C41 C 0.04199(13) 0.68636(7) 0.22134(11) 0.0375(4) Uani 1 1 d . .
C42 C 0.14845(15) 0.69100(9) 0.23782(14) 0.0533(6) Uani 1 1 d . .
H42A H 0.1622 0.7187 0.2098 0.080 Uiso 1 1 calc R U
H42B H 0.1729 0.6619 0.2204 0.080 Uiso 1 1 calc R U
H42C H 0.1781 0.6953 0.2937 0.080 Uiso 1 1 calc R U
C43 C 0.01875(16) 0.64390(7) 0.26667(11) 0.0451(5) Uani 1 1 d . .
H43A H 0.0509 0.6480 0.3222 0.068 Uiso 1 1 calc R U
H43B H 0.0395 0.6140 0.2485 0.068 Uiso 1 1 calc R U
H43C H -0.0489 0.6426 0.2582 0.068 Uiso 1 1 calc R U
C44 C 0.00785(16) 0.73202(8) 0.25168(12) 0.0475(5) Uani 1 1 d . .
H44A H 0.0226 0.7599 0.2246 0.071 Uiso 1 1 calc R U
H44B H 0.0391 0.7351 0.3075 0.071 Uiso 1 1 calc R U
H44C H -0.0600 0.7302 0.2423 0.071 Uiso 1 1 calc R U
C45 C -0.06868(13) 0.71175(7) 0.09059(11) 0.0351(4) Uani 1 1 d . .
H45 H -0.0831 0.7388 0.1169 0.042 Uiso 1 1 calc R U
C46 C -0.11482(13) 0.70756(7) 0.01008(11) 0.0366(4) Uani 1 1 d . .
C47 C -0.18434(15) 0.74515(8) -0.03607(12) 0.0449(5) Uani 1 1 d . .
C48 C -0.14234(18) 0.77000(9) -0.09396(14) 0.0592(6) Uani 1 1 d . .
H48A H -0.0835 0.7857 -0.0656 0.089 Uiso 1 1 calc R U
H48B H -0.1864 0.7940 -0.1236 0.089 Uiso 1 1 calc R U
H48C H -0.1303 0.7461 -0.1296 0.089 Uiso 1 1 calc R U
C49 C -0.27525(17) 0.72039(11) -0.08097(18) 0.0741(8) Uani 1 1 d . .
H49A H -0.2624 0.6969 -0.1168 0.111 Uiso 1 1 calc R U
H49B H -0.3197 0.7443 -0.1104 0.111 Uiso 1 1 calc R U
H49C H -0.3020 0.7041 -0.0445 0.111 Uiso 1 1 calc R U
C50 C -0.2055(2) 0.78414(11) 0.01599(16) 0.0765(9) Uani 1 1 d . .
H50A H -0.2336 0.7695 0.0531 0.115 Uiso 1 1 calc R U
H50B H -0.2493 0.8074 -0.0161 0.115 Uiso 1 1 calc R U
H50C H -0.1474 0.8004 0.0443 0.115 Uiso 1 1 calc R U
C51 C -0.09277(13) 0.66852(7) -0.02663(11) 0.0358(4) Uani 1 1 d . .
H51 H -0.1233 0.6643 -0.0805 0.043 Uiso 1 1 calc R U
C52 C -0.02582(12) 0.63408(6) 0.01306(10) 0.0322(4) Uani 1 1 d . .
C53 C -0.00561(12) 0.59705(6) -0.03336(10) 0.0319(4) Uani 1 1 d . .
H53 H -0.0399 0.5972 -0.0870 0.038 Uiso 1 1 calc R U
C54 C 0.07174(12) 0.52790(6) -0.06071(10) 0.0313(4) Uani 1 1 d . .
C55 C 0.03646(13) 0.52921(7) -0.14125(11) 0.0364(4) Uani 1 1 d . .
H55 H -0.0026 0.5550 -0.1660 0.044 Uiso 1 1 calc R U
C56 C 0.05824(13) 0.49286(7) -0.18576(10) 0.0356(4) Uani 1 1 d . .
C57 C 0.02303(14) 0.49478(7) -0.27028(12) 0.0402(4) Uani 1 1 d . .
C58 C -0.00302(17) 0.49602(9) -0.33727(13) 0.0541(6) Uani 1 1 d . .
H58 H -0.0245 0.4970 -0.3924 0.065 Uiso 1 1 calc R U
C59 C 0.11542(13) 0.45509(7) -0.14934(11) 0.0367(4) Uani 1 1 d . .
H59 H 0.1294 0.4300 -0.1797 0.044 Uiso 1 1 calc R U
C60 C 0.15187(13) 0.45377(7) -0.06971(11) 0.0345(4) Uani 1 1 d . .
H60 H 0.1912 0.4280 -0.0455 0.041 Uiso 1 1 calc R U
C61 C 0.13126(12) 0.49029(6) -0.02432(10) 0.0305(4) Uani 1 1 d . .
C62 C 0.22405(12) 0.46254(6) 0.09934(10) 0.0323(4) Uani 1 1 d . .
H62 H 0.2327 0.4339 0.0740 0.039 Uiso 1 1 calc R U
C63 C 0.27334(12) 0.46653(6) 0.17939(10) 0.0320(4) Uani 1 1 d . .
C64 C 0.33605(13) 0.42847(6) 0.21160(11) 0.0353(4) Uani 1 1 d . .
H64 H 0.3371 0.4011 0.1807 0.042 Uiso 1 1 calc R U
C65 C 0.39462(13) 0.43025(6) 0.28571(11) 0.0352(4) Uani 1 1 d . .
C66 C 0.46467(14) 0.39040(7) 0.32213(12) 0.0419(4) Uani 1 1 d . .
C67 C 0.45592(16) 0.34811(7) 0.26703(13) 0.0484(5) Uani 1 1 d . .
H67A H 0.3927 0.3347 0.2546 0.073 Uiso 1 1 calc R U
H67B H 0.5017 0.3235 0.2919 0.073 Uiso 1 1 calc R U
H67C H 0.4677 0.3589 0.2192 0.073 Uiso 1 1 calc R U
C68 C 0.56402(16) 0.41092(9) 0.34190(17) 0.0635(7) Uani 1 1 d . .
H68A H 0.6093 0.3861 0.3668 0.095 Uiso 1 1 calc R U
H68B H 0.5700 0.4381 0.3774 0.095 Uiso 1 1 calc R U
H68C H 0.5762 0.4217 0.2942 0.095 Uiso 1 1 calc R U
C69 C 0.44612(18) 0.37188(8) 0.39661(13) 0.0538(6) Uani 1 1 d . .
H69A H 0.3835 0.3577 0.3834 0.081 Uiso 1 1 calc R U
H69B H 0.4502 0.3986 0.4327 0.081 Uiso 1 1 calc R U
H69C H 0.4929 0.3476 0.4210 0.081 Uiso 1 1 calc R U
C70 C 0.38961(13) 0.47161(7) 0.32960(11) 0.0371(4) Uani 1 1 d . .
H70 H 0.4310 0.4734 0.3810 0.044 Uiso 1 1 calc R U
C71 C 0.32942(13) 0.50942(7) 0.30361(10) 0.0339(4) Uani 1 1 d . .
C72 C 0.32608(14) 0.55234(7) 0.35594(11) 0.0383(4) Uani 1 1 d . .
C73 C 0.39476(17) 0.54653(9) 0.43788(12) 0.0522(5) Uani 1 1 d . .
H73A H 0.3804 0.5170 0.4613 0.078 Uiso 1 1 calc R U
H73B H 0.3889 0.5740 0.4700 0.078 Uiso 1 1 calc R U
H73C H 0.4588 0.5450 0.4347 0.078 Uiso 1 1 calc R U
C74 C 0.22734(16) 0.55648(9) 0.36445(12) 0.0507(5) Uani 1 1 d . .
H74A H 0.1820 0.5617 0.3133 0.076 Uiso 1 1 calc R U
H74B H 0.2252 0.5835 0.3985 0.076 Uiso 1 1 calc R U
H74C H 0.2118 0.5269 0.3870 0.076 Uiso 1 1 calc R U
C75 C 0.35239(17) 0.59881(7) 0.32247(12) 0.0476(5) Uani 1 1 d . .
H75A H 0.4171 0.5967 0.3210 0.071 Uiso 1 1 calc R U
H75B H 0.3464 0.6258 0.3553 0.071 Uiso 1 1 calc R U
H75C H 0.3105 0.6036 0.2697 0.071 Uiso 1 1 calc R U
C76 C 0.26783(12) 0.50766(6) 0.22496(10) 0.0318(4) Uani 1 1 d . .
C77 C 0.11798(17) 0.68545(9) -0.08103(17) 0.0583(6) Uani 1 1 d . .
C78 C 0.11950(19) 0.72060(10) -0.02205(17) 0.0673(7) Uani 1 1 d . .
H78A H 0.1456 0.7062 0.0294 0.101 Uiso 1 1 calc R U
H78B H 0.0556 0.7316 -0.0280 0.101 Uiso 1 1 calc R U
H78C H 0.1583 0.7478 -0.0275 0.101 Uiso 1 1 calc R U
C79 C 0.1606(3) 0.36691(16) 0.2762(2) 0.0931(11) Uani 1 1 d . .
C80 C 0.1689(3) 0.40474(14) 0.3356(3) 0.1099(14) Uani 1 1 d . .
H80A H 0.1949 0.3909 0.3875 0.165 Uiso 1 1 calc R U
H80B H 0.1069 0.4182 0.3306 0.165 Uiso 1 1 calc R U
H80C H 0.2104 0.4301 0.3279 0.165 Uiso 1 1 calc R U

loop_
_atom_site_aniso_label
_atom_site_aniso_U_11
_atom_site_aniso_U_22
_atom_site_aniso_U_33
_atom_site_aniso_U_23
_atom_site_aniso_U_13
_atom_site_aniso_U_12
Cu1 0.03458(14) 0.02254(13) 0.02421(13) 0.00106(9) 0.00531(10) 0.00172(9)
Cu2 0.03328(15) 0.03003(14) 0.02435(13) -0.00023(9) 0.00456(10) -0.00006(10)
O1 0.0425(7) 0.0238(6) 0.0304(6) 0.0018(5) 0.0018(5) 0.0041(5)
O2 0.0496(8) 0.0260(6) 0.0262(6) 0.0020(5) 0.0069(5) 0.0083(5)
O3 0.0411(7) 0.0358(7) 0.0286(6) -0.0014(5) 0.0034(5) 0.0055(5)
O4 0.0416(7) 0.0356(7) 0.0271(6) -0.0007(5) 0.0028(5) 0.0049(6)
N1 0.0303(7) 0.0256(7) 0.0260(7) 0.0009(5) 0.0071(6) -0.0013(6)
N2 0.0332(7) 0.0256(7) 0.0257(7) -0.0001(6) 0.0073(6) 0.0000(6)
N3 0.0336(8) 0.0322(8) 0.0258(7) -0.0005(6) 0.0069(6) -0.0029(6)
N4 0.0310(7) 0.0296(7) 0.0273(7) -0.0001(6) 0.0057(6) -0.0050(6)
N5 0.104(2) 0.0581(14) 0.0997(19) 0.0078(14) 0.0576(17) 0.0204(13)
N6 0.151(3) 0.116(3) 0.109(2) -0.071(2) 0.053(2) -0.054(2)
C1 0.0306(9) 0.0275(8) 0.0316(9) 0.0042(7) 0.0083(7) 0.0005(7)
C2 0.0319(9) 0.0276(9) 0.0358(9) 0.0025(7) 0.0084(7) 0.0014(7)
C3 0.0403(10) 0.0262(9) 0.0396(10) -0.0018(7) 0.0045(8) 0.0020(7)
C4 0.0471(11) 0.0445(11) 0.0355(10) -0.0045(8) 0.0078(8) 0.0022(9)
C5 0.0397(11) 0.0385(10) 0.0500(12) -0.0009(9) 0.0045(9) -0.0047(8)
C6 0.0702(15) 0.0332(11) 0.0535(13) -0.0081(9) -0.0017(11) 0.0077(10)
C7 0.0362(9) 0.0268(9) 0.0431(10) 0.0043(7) 0.0111(8) 0.0036(7)
C8 0.0299(9) 0.0337(9) 0.0387(10) 0.0098(8) 0.0093(7) 0.0046(7)
C9 0.0356(10) 0.0359(10) 0.0436(10) 0.0118(8) 0.0082(8) 0.0085(8)
C10 0.0511(13) 0.0486(13) 0.0704(15) 0.0294(12) 0.0092(11) 0.0053(10)
C11 0.0527(13) 0.0661(15) 0.0569(14) 0.0134(12) 0.0122(11) 0.0302(12)
C12 0.0499(12) 0.0506(13) 0.0501(12) 0.0123(10) -0.0027(10) 0.0135(10)
C13 0.0319(9) 0.0361(9) 0.0302(9) 0.0073(7) 0.0071(7) 0.0018(7)
C14 0.0290(8) 0.0289(8) 0.0311(9) 0.0049(7) 0.0079(7) 0.0010(7)
C15 0.0298(9) 0.0324(9) 0.0266(8) 0.0024(7) 0.0063(7) -0.0011(7)
C16 0.0297(8) 0.0275(8) 0.0290(8) 0.0000(7) 0.0100(7) -0.0032(7)
C17 0.0363(9) 0.0343(9) 0.0276(9) 0.0019(7) 0.0075(7) -0.0012(7)
C18 0.0407(10) 0.0396(10) 0.0263(8) -0.0050(7) 0.0088(7) -0.0037(8)
C19 0.0376(9) 0.0331(9) 0.0322(9) -0.0047(7) 0.0138(7) -0.0004(7)
C20 0.0459(11) 0.0426(11) 0.0310(9) -0.0044(8) 0.0090(8) -0.0004(9)
C21 0.0695(15) 0.0503(14) 0.0510(13) -0.0118(11) 0.0175(11) 0.0096(11)
C22 0.0370(9) 0.0303(9) 0.0310(9) -0.0005(7) 0.0106(7) 0.0021(7)
C23 0.0303(8) 0.0289(8) 0.0267(8) -0.0012(6) 0.0095(7) -0.0028(7)
C24 0.0350(9) 0.0254(8) 0.0307(9) -0.0007(7) 0.0086(7) 0.0026(7)
C25 0.0334(9) 0.0267(8) 0.0279(9) 0.0007(7) 0.0067(7) 0.0011(7)
C26 0.0377(9) 0.0272(9) 0.0327(9) 0.0002(7) 0.0068(7) 0.0050(7)
C27 0.0367(9) 0.0302(9) 0.0305(9) 0.0032(7) 0.0050(7) 0.0037(7)
C28 0.0554(12) 0.0350(10) 0.0332(10) 0.0049(8) 0.0023(9) 0.0126(9)
C29 0.0877(18) 0.0470(13) 0.0478(13) 0.0079(10) 0.0099(12) 0.0318(13)
C30 0.094(2) 0.0579(16) 0.0768(19) -0.0005(14) -0.0378(17) 0.0213(15)
C31 0.122(3) 0.0600(16) 0.0678(17) 0.0346(14) 0.0458(17) 0.0371(17)
C32 0.0390(10) 0.0322(9) 0.0259(8) 0.0016(7) 0.0058(7) 0.0005(7)
C33 0.0354(9) 0.0265(8) 0.0284(8) 0.0007(7) 0.0081(7) -0.0006(7)
C34 0.0530(11) 0.0291(9) 0.0276(9) -0.0008(7) 0.0096(8) 0.0040(8)
C35 0.0560(12) 0.0292(10) 0.0448(11) -0.0036(8) 0.0071(9) -0.0029(9)
C36 0.0584(13) 0.0370(11) 0.0541(13) 0.0010(9) 0.0276(11) 0.0094(9)
C37 0.107(2) 0.0426(12) 0.0319(11) -0.0039(9) 0.0145(12) 0.0176(13)
C38 0.0314(9) 0.0255(8) 0.0293(8) 0.0019(7) 0.0072(7) 0.0001(7)
C39 0.0311(9) 0.0312(9) 0.0309(9) 0.0017(7) 0.0084(7) -0.0023(7)
C40 0.0323(9) 0.0332(9) 0.0325(9) -0.0001(7) 0.0102(7) -0.0041(7)
C41 0.0385(10) 0.0358(10) 0.0349(10) -0.0057(8) 0.0060(8) -0.0027(8)
C42 0.0393(11) 0.0573(13) 0.0556(13) -0.0165(11) 0.0026(10) -0.0077(10)
C43 0.0566(12) 0.0446(11) 0.0305(10) -0.0025(8) 0.0078(9) -0.0037(9)
C44 0.0576(13) 0.0418(11) 0.0404(11) -0.0097(9) 0.0105(9) -0.0004(9)
C45 0.0357(9) 0.0330(9) 0.0393(10) 0.0009(8) 0.0153(8) 0.0002(7)
C46 0.0343(9) 0.0395(10) 0.0375(10) 0.0064(8) 0.0129(8) 0.0044(8)
C47 0.0429(11) 0.0498(12) 0.0416(11) 0.0089(9) 0.0120(9) 0.0142(9)
C48 0.0684(15) 0.0532(14) 0.0570(14) 0.0207(11) 0.0203(12) 0.0178(12)
C49 0.0392(12) 0.0829(19) 0.089(2) 0.0171(16) 0.0022(13) 0.0132(12)
C50 0.095(2) 0.0784(19) 0.0579(15) 0.0146(14) 0.0266(14) 0.0539(17)
C51 0.0342(9) 0.0413(10) 0.0306(9) 0.0049(8) 0.0076(7) 0.0010(8)
C52 0.0322(9) 0.0333(9) 0.0306(9) 0.0024(7) 0.0088(7) -0.0019(7)
C53 0.0321(9) 0.0357(9) 0.0257(8) 0.0024(7) 0.0055(7) -0.0032(7)
C54 0.0319(9) 0.0322(9) 0.0290(9) -0.0019(7) 0.0080(7) -0.0059(7)
C55 0.0379(10) 0.0388(10) 0.0301(9) 0.0001(7) 0.0064(8) -0.0021(8)
C56 0.0353(9) 0.0411(10) 0.0295(9) -0.0050(8) 0.0081(7) -0.0091(8)
C57 0.0393(10) 0.0419(11) 0.0390(11) -0.0070(8) 0.0112(8) -0.0042(8)
C58 0.0554(13) 0.0678(15) 0.0357(12) -0.0054(10) 0.0086(10) -0.0005(11)
C59 0.0383(10) 0.0356(10) 0.0357(10) -0.0098(8) 0.0100(8) -0.0085(8)
C60 0.0343(9) 0.0323(9) 0.0358(10) -0.0033(7) 0.0087(8) -0.0042(7)
C61 0.0305(9) 0.0310(9) 0.0293(9) -0.0025(7) 0.0078(7) -0.0092(7)
C62 0.0342(9) 0.0272(8) 0.0345(9) -0.0017(7) 0.0088(7) -0.0056(7)
C63 0.0328(9) 0.0284(9) 0.0329(9) 0.0026(7) 0.0069(7) -0.0046(7)
C64 0.0386(10) 0.0268(9) 0.0385(10) 0.0022(7) 0.0085(8) -0.0045(7)
C65 0.0355(9) 0.0303(9) 0.0376(10) 0.0068(7) 0.0074(8) -0.0037(7)
C66 0.0407(10) 0.0347(10) 0.0449(11) 0.0078(8) 0.0043(8) 0.0001(8)
C67 0.0572(13) 0.0366(11) 0.0495(12) 0.0086(9) 0.0128(10) 0.0090(9)
C68 0.0409(12) 0.0500(13) 0.0897(19) 0.0092(13) 0.0043(12) 0.0017(10)
C69 0.0682(15) 0.0424(12) 0.0430(12) 0.0112(9) 0.0047(10) 0.0042(10)
C70 0.0357(10) 0.0383(10) 0.0319(9) 0.0051(7) 0.0021(7) -0.0045(8)
C71 0.0348(9) 0.0353(9) 0.0292(9) 0.0015(7) 0.0061(7) -0.0037(7)
C72 0.0406(10) 0.0435(11) 0.0273(9) -0.0024(8) 0.0051(8) 0.0018(8)
C73 0.0535(13) 0.0622(14) 0.0322(10) -0.0075(10) -0.0004(9) 0.0060(11)
C74 0.0479(12) 0.0695(15) 0.0347(10) -0.0007(10) 0.0121(9) 0.0077(10)
C75 0.0602(13) 0.0401(11) 0.0413(11) -0.0103(9) 0.0133(10) -0.0046(10)
C76 0.0320(9) 0.0316(9) 0.0304(9) 0.0034(7) 0.0071(7) -0.0035(7)
C77 0.0533(13) 0.0489(13) 0.0819(18) 0.0191(13) 0.0340(13) 0.0127(11)
C78 0.0532(14) 0.0666(16) 0.0871(19) -0.0042(14) 0.0285(14) -0.0055(12)
C79 0.085(2) 0.125(3) 0.0671(19) 0.008(2) 0.0189(17) -0.025(2)
C80 0.094(3) 0.085(2) 0.167(4) -0.042(3) 0.062(3) -0.015(2)

loop_
_atom_type_symbol
_atom_type_description
_atom_type_scat_dispersion_real
_atom_type_scat_dispersion_imag
_atom_type_scat_source
C C 0.0181 0.0091 'International Tables Vol C Tables 4.2.6.8 and 6.1.1.4'
H H 0.0000 0.0000 'International Tables Vol C Tables 4.2.6.8 and 6.1.1.4'
N N 0.0311 0.0180 'International Tables Vol C Tables 4.2.6.8 and 6.1.1.4'
O O 0.0492 0.0322 'International Tables Vol C Tables 4.2.6.8 and 6.1.1.4'
Cu Cu -1.9646 0.5888 'International Tables Vol C Tables 4.2.6.8 and 6.1.1.4'

loop_
_geom_angle_atom_site_label_1
_geom_angle_atom_site_label_2
_geom_angle_atom_site_label_3
_geom_angle
O1 Cu1 O2 89.68(5)
O1 Cu1 N2 170.55(6)
O2 Cu1 N2 93.90(5)
O1 Cu1 N1 93.09(5)
O2 Cu1 N1 170.58(6)
N2 Cu1 N1 84.77(6)
O3 Cu2 O4 89.52(5)
O3 Cu2 N3 93.65(6)
O4 Cu2 N3 174.55(6)
O3 Cu2 N4 175.55(6)
O4 Cu2 N4 93.23(6)
N3 Cu2 N4 83.89(6)
C1 O1 Cu1 129.06(11)
C38 O2 Cu1 128.58(11)
C39 O3 Cu2 129.22(11)
C76 O4 Cu2 129.04(12)
C15 N1 C16 123.07(14)
C15 N1 Cu1 124.31(12)
C16 N1 Cu1 112.47(11)
C24 N2 C23 122.72(15)
C24 N2 Cu1 124.37(12)
C23 N2 Cu1 112.84(11)
C53 N3 C54 122.26(15)
C53 N3 Cu2 124.67(12)
C54 N3 Cu2 113.03(11)
C62 N4 C61 122.08(15)
C62 N4 Cu2 124.76(12)
C61 N4 Cu2 113.14(11)
O1 C1 C14 122.99(16)
O1 C1 C2 118.84(15)
C14 C1 C2 118.18(15)
C7 C2 C1 118.08(16)
C7 C2 C3 122.36(16)
C1 C2 C3 119.57(15)
C6 C3 C2 111.53(16)
C6 C3 C5 107.37(17)
C2 C3 C5 110.29(16)
C6 C3 C4 107.30(18)
C2 C3 C4 110.38(15)
C5 C3 C4 109.88(16)
C2 C7 C8 124.90(17)
C13 C8 C7 116.89(16)
C13 C8 C9 124.28(17)
C7 C8 C9 118.83(17)
C12 C9 C10 108.47(19)
C12 C9 C11 107.85(18)
C10 C9 C11 109.7(2)
C12 C9 C8 111.81(17)
C10 C9 C8 109.73(16)
C11 C9 C8 109.29(16)
C8 C13 C14 121.96(17)
C15 C14 C13 117.35(16)
C15 C14 C1 122.85(15)
C13 C14 C1 119.79(16)
N1 C15 C14 125.85(16)
C17 C16 C23 119.37(16)
C17 C16 N1 125.89(16)
C23 C16 N1 114.74(15)
C18 C17 C16 120.36(17)
C17 C18 C19 120.69(16)
C22 C19 C18 119.45(16)
C22 C19 C20 120.14(17)
C18 C19 C20 120.40(16)
C21 C20 C19 178.4(2)
C23 C22 C19 120.30(17)
C22 C23 C16 119.79(16)
C22 C23 N2 125.16(16)
C16 C23 N2 115.00(15)
N2 C24 C25 125.95(16)
C26 C25 C24 116.04(15)
C26 C25 C38 120.36(16)
C24 C25 C38 123.59(15)
C27 C26 C25 121.80(16)
C26 C27 C32 116.96(16)
C26 C27 C28 123.38(16)
C32 C27 C28 119.66(16)
C29 C28 C30 108.5(2)
C29 C28 C31 108.5(2)
C30 C28 C31 108.8(2)
C29 C28 C27 112.21(16)
C30 C28 C27 109.61(18)
C31 C28 C27 109.19(18)
C33 C32 C27 124.59(16)
C32 C33 C38 118.28(16)
C32 C33 C34 121.91(15)
C38 C33 C34 119.79(15)
C37 C34 C36 107.64(18)
C37 C34 C35 107.04(18)
C36 C34 C35 110.29(16)
C37 C34 C33 111.89(15)
C36 C34 C33 110.30(16)
C35 C34 C33 109.61(16)
O2 C38 C25 122.75(15)
O2 C38 C33 119.28(15)
C25 C38 C33 117.97(15)
O3 C39 C52 122.49(16)
O3 C39 C40 119.91(15)
C52 C39 C40 117.60(16)
C45 C40 C39 118.47(16)
C45 C40 C41 121.34(16)
C39 C40 C41 120.19(16)
C44 C41 C40 112.15(16)
C44 C41 C42 107.35(17)
C40 C41 C42 109.31(16)
C44 C41 C43 107.33(16)
C40 C41 C43 110.24(15)
C42 C41 C43 110.41(17)
C40 C45 C46 124.66(17)
C51 C46 C45 116.69(17)
C51 C46 C47 120.35(17)
C45 C46 C47 122.94(17)
C49 C47 C50 109.4(2)
C49 C47 C46 109.32(19)
C50 C47 C46 112.60(18)
C49 C47 C48 109.0(2)
C50 C47 C48 107.3(2)
C46 C47 C48 109.13(17)
C46 C51 C52 122.20(17)
C51 C52 C53 116.06(16)
C51 C52 C39 120.36(16)
C53 C52 C39 123.54(16)
N3 C53 C52 126.31(16)
C55 C54 C61 119.81(16)
C55 C54 N3 125.21(16)
C61 C54 N3 114.94(15)
C54 C55 C56 120.16(18)
C55 C56 C59 119.80(17)
C55 C56 C57 120.18(18)
C59 C56 C57 120.01(17)
C58 C57 C56 178.6(2)
C60 C59 C56 120.57(17)
C59 C60 C61 120.23(18)
C60 C61 C54 119.41(16)
C60 C61 N4 125.84(17)
C54 C61 N4 114.70(15)
N4 C62 C63 126.07(17)
C62 C63 C64 115.91(16)
C62 C63 C76 123.21(16)
C64 C63 C76 120.68(16)
C65 C64 C63 121.75(17)
C64 C65 C70 116.90(17)
C64 C65 C66 123.38(18)
C70 C65 C66 119.72(17)
C67 C66 C68 109.2(2)
C67 C66 C65 111.59(16)
C68 C66 C65 108.66(16)
C67 C66 C69 107.84(17)
C68 C66 C69 109.77(19)
C65 C66 C69 109.74(18)
C71 C70 C65 125.05(17)
C70 C71 C76 118.02(17)
C70 C71 C72 121.84(16)
C76 C71 C72 120.14(16)
C75 C72 C71 111.04(16)
C75 C72 C74 110.17(18)
C71 C72 C74 109.25(16)
C75 C72 C73 106.96(17)
C71 C72 C73 111.94(16)
C74 C72 C73 107.41(17)
O4 C76 C63 123.15(16)
O4 C76 C71 119.27(16)
C63 C76 C71 117.57(16)
N5 C77 C78 179.6(3)
N6 C79 C80 170.1(5)

loop_
_geom_bond_atom_site_label_1
_geom_bond_atom_site_label_2
_geom_bond_distance
Cu1 O1 1.8786(12)
Cu1 O2 1.8917(12)
Cu1 N2 1.9247(14)
Cu1 N1 1.9402(14)
Cu2 O3 1.8895(13)
Cu2 O4 1.8944(12)
Cu2 N3 1.9383(14)
Cu2 N4 1.9439(15)
O1 C1 1.296(2)
O2 C38 1.300(2)
O3 C39 1.301(2)
O4 C76 1.294(2)
N1 C15 1.309(2)
N1 C16 1.415(2)
N2 C24 1.307(2)
N2 C23 1.414(2)
N3 C53 1.300(2)
N3 C54 1.416(2)
N4 C62 1.304(2)
N4 C61 1.414(2)
N5 C77 1.133(4)
N6 C79 1.098(5)
C1 C14 1.430(2)
C1 C2 1.438(2)
C2 C7 1.372(2)
C2 C3 1.536(3)
C3 C6 1.529(3)
C3 C5 1.536(3)
C3 C4 1.539(3)
C7 C8 1.418(3)
C8 C13 1.362(3)
C8 C9 1.541(2)
C9 C12 1.525(3)
C9 C10 1.527(3)
C9 C11 1.536(3)
C13 C14 1.429(2)
C14 C15 1.420(2)
C16 C17 1.391(2)
C16 C23 1.413(2)
C17 C18 1.376(3)
C18 C19 1.400(3)
C19 C22 1.390(2)
C19 C20 1.456(3)
C20 C21 1.161(3)
C22 C23 1.390(2)
C24 C25 1.421(2)
C25 C26 1.421(2)
C25 C38 1.425(2)
C26 C27 1.364(3)
C27 C32 1.413(3)
C27 C28 1.537(2)
C28 C29 1.516(3)
C28 C30 1.528(3)
C28 C31 1.528(4)
C32 C33 1.378(2)
C33 C38 1.433(2)
C33 C34 1.539(2)
C34 C37 1.531(3)
C34 C36 1.536(3)
C34 C35 1.538(3)
C39 C52 1.431(2)
C39 C40 1.438(3)
C40 C45 1.380(3)
C40 C41 1.538(2)
C41 C44 1.535(3)
C41 C42 1.538(3)
C41 C43 1.539(3)
C45 C46 1.415(3)
C46 C51 1.367(3)
C46 C47 1.537(3)
C47 C49 1.526(3)
C47 C50 1.532(3)
C47 C48 1.537(3)
C51 C52 1.419(3)
C52 C53 1.420(3)
C54 C55 1.390(3)
C54 C61 1.407(3)
C55 C56 1.392(3)
C56 C59 1.393(3)
C56 C57 1.458(3)
C57 C58 1.154(3)
C59 C60 1.377(3)
C60 C61 1.399(3)
C62 C63 1.416(2)
C63 C64 1.422(3)
C63 C76 1.429(3)
C64 C65 1.363(3)
C65 C70 1.415(3)
C65 C66 1.536(3)
C66 C67 1.524(3)
C66 C68 1.534(3)
C66 C69 1.541(3)
C70 C71 1.376(3)
C71 C76 1.444(2)
C71 C72 1.536(3)
C72 C75 1.532(3)
C72 C74 1.537(3)
C72 C73 1.537(3)
C77 C78 1.443(4)
C79 C80 1.483(5)
